data_4329732
loop_
_publ_author_name
'Bel\'en Alvarez'
'M. Angeles Alvarez'
'Inmaculada Amor'
'M. Esther Garc\'ia'
'Daniel Garc\'ia-Viv\'o'
'Jaime Su\'arez'
'Miguel A. Ruiz'

_publ_section_title
;
 Dimolybdenum Cyclopentadienyl Complexes with Bridging
 Chalcogenophosphinidene Ligands
;
_journal_name_full 'Inorganic Chemistry'
_journal_page_first 7810
_journal_page_last 7824
_journal_paper_doi 10.1021/ic300869z
_journal_volume 51
_journal_year 2012
_chemical_compound_source 'synthesis as described'
_chemical_formula_moiety 'C32 H41 Cl2 Mo2 O3 P1 Se1'
_chemical_formula_sum 'C32 H41 Cl2 Mo2 O3 P Se'
_chemical_formula_weight 846.36
_chemical_name_systematic
;
 ?
;
_space_group_IT_number 14
_symmetry_cell_setting monoclinic
_symmetry_Int_Tables_number 14
_symmetry_space_group_name_Hall '-P 2ybc'
_symmetry_space_group_name_H-M 'P 1 21/c 1'
_atom_sites_solution_hydrogens geom
_atom_sites_solution_primary direct
_atom_sites_solution_secondary difmap
_audit_conform_dict_location ftp://ftp.iucr.org/pub/cif_core.dic
_audit_conform_dict_name cif_core.dic
_audit_conform_dict_version 2.3
_audit_creation_method 'WinGX routine CIF_UPDATE'
_cell_angle_alpha 90
_cell_angle_beta 100.242(4)
_cell_angle_gamma 90
_cell_formula_units_Z 4
_cell_length_a 10.54060(10)
_cell_length_b 16.6907(2)
_cell_length_c 19.3623(2)
_cell_measurement_reflns_used 6419
_cell_measurement_temperature 100(2)
_cell_measurement_theta_max 25.682
_cell_measurement_theta_min 1.018
_cell_measurement_wavelength 0.71073
_cell_volume 3352.13(7)
_computing_cell_refinement 'HKL Scalepack (Otwinowski & Minor, 1997)'
_computing_data_collection 'Collect (Bruker AXS BV, 1997-2004)'
_computing_data_reduction
;
 HKL Denzo and Scalepack (Otwinowski & Minor, 1997) 
;
_computing_molecular_graphics 'Ortep-3 for Windows (Farrugia, 1997)'
_computing_publication_material 'WinGX publication routines (Farrugia, 1999)'
_computing_structure_refinement 'SHELXL-97 (Sheldrick, 1997)'
_computing_structure_solution 'SHELXS-97 (Sheldrick, 1997)'
_diffrn_ambient_temperature 100(2)
_diffrn_measured_fraction_theta_full 0.992
_diffrn_measured_fraction_theta_max 0.992
_diffrn_measurement_device '90 mm CCD camera on \k-goniostat'
_diffrn_measurement_device_type KappaCCD
_diffrn_measurement_method CCD
_diffrn_radiation_monochromator 'horizontally mounted graphite crystal'
_diffrn_radiation_probe x-ray
_diffrn_radiation_source 'fine-focus sealed tube'
_diffrn_radiation_type MoK\a
_diffrn_radiation_wavelength 0.71073
_diffrn_reflns_av_R_equivalents 0.0346
_diffrn_reflns_av_unetI/netI 0.0274
_diffrn_reflns_limit_h_max 12
_diffrn_reflns_limit_h_min -12
_diffrn_reflns_limit_k_max 20
_diffrn_reflns_limit_k_min 0
_diffrn_reflns_limit_l_max 23
_diffrn_reflns_limit_l_min 0
_diffrn_reflns_number 42521
_diffrn_reflns_theta_full 25.24
_diffrn_reflns_theta_max 25.24
_diffrn_reflns_theta_min 2.14
_exptl_absorpt_coefficient_mu 2.072
_exptl_absorpt_correction_T_max 0.902
_exptl_absorpt_correction_T_min 0.84304
_exptl_absorpt_correction_type multi-scan
_exptl_absorpt_process_details
;
 R.H. Blessing, Acta Cryst. (1995), A51, 33-38
;
_exptl_crystal_colour red
_exptl_crystal_density_diffrn 1.677
_exptl_crystal_description prism
_exptl_crystal_F_000 1696
_exptl_crystal_size_max 0.1
_exptl_crystal_size_mid 0.1
_exptl_crystal_size_min 0.05
_refine_diff_density_max 1.913
_refine_diff_density_min -1.041
_refine_diff_density_rms 0.357
_refine_ls_extinction_method none
_refine_ls_goodness_of_fit_ref 1.255
_refine_ls_hydrogen_treatment mixed
_refine_ls_matrix_type full
_refine_ls_number_parameters 387
_refine_ls_number_reflns 6020
_refine_ls_number_restraints 0
_refine_ls_restrained_S_all 1.255
_refine_ls_R_factor_all 0.0397
_refine_ls_R_factor_gt 0.0299
_refine_ls_shift/su_max 0.008
_refine_ls_shift/su_mean 0.001
_refine_ls_structure_factor_coef Fsqd
_refine_ls_weighting_details 'calc w=1/[\s^2^(Fo^2^)+(0.0572P)^2^+3.0288P] where P=(Fo^2^+2Fc^2^)/3'
_refine_ls_weighting_scheme calc
_refine_ls_wR_factor_gt 0.0807
_refine_ls_wR_factor_ref 0.1045
_reflns_number_gt 5171
_reflns_number_total 6020
_reflns_threshold_expression >2sigma(I)
_cod_data_source_file ic300869z_si_002_5.cif
_cod_data_source_block syn8c
_cod_original_cell_volume 3352.13(6)
_cod_original_sg_symbol_H-M 'P 21/c'
_cod_database_code 4329732

loop_
_symmetry_equiv_pos_as_xyz
'x, y, z'
'-x, y+1/2, -z+1/2'
'-x, -y, -z'
'x, -y-1/2, z-1/2'

loop_
_atom_site_label
_atom_site_type_symbol
_atom_site_fract_x
_atom_site_fract_y
_atom_site_fract_z
_atom_site_U_iso_or_equiv
_atom_site_adp_type
_atom_site_occupancy
_atom_site_symmetry_multiplicity
_atom_site_calc_flag
_atom_site_refinement_flags
Mo1 Mo 0.91543(3) 0.923922(19) 0.145932(16) 0.01100(11) Uani 1 1 d .
Mo2 Mo 0.54847(3) 0.808700(18) 0.012886(15) 0.00958(11) Uani 1 1 d .
Se1 Se 0.86691(3) 0.94259(2) 0.006426(19) 0.01226(11) Uani 1 1 d .
P1 P 0.76775(8) 0.84978(6) 0.05659(5) 0.0100(2) Uani 1 1 d .
O1 O 0.7015(3) 0.90065(19) 0.23562(14) 0.0238(6) Uani 1 1 d .
O2 O 0.7885(3) 1.09248(18) 0.14324(16) 0.0291(7) Uani 1 1 d .
O3 O 0.5881(3) 0.89783(17) -0.12434(14) 0.0210(6) Uani 1 1 d .
C1 C 0.7804(4) 0.9086(2) 0.20081(19) 0.0160(8) Uani 1 1 d .
C2 C 0.8359(4) 1.0303(2) 0.1428(2) 0.0175(8) Uani 1 1 d .
C3 C 0.5734(3) 0.8638(2) -0.0751(2) 0.0152(8) Uani 1 1 d .
C4 C 1.0737(4) 0.9343(2) 0.2434(2) 0.0185(9) Uani 1 1 d .
H4 H 1.0546 0.9601 0.2829 0.022 Uiso 1 1 calc R
C5 C 1.1251(3) 0.9705(2) 0.1879(2) 0.0193(8) Uani 1 1 d .
H5 H 1.1451 1.0244 0.1845 0.023 Uiso 1 1 calc R
C6 C 1.1407(3) 0.9103(2) 0.1388(2) 0.0181(8) Uani 1 1 d .
H6 H 1.173 0.9177 0.0976 0.022 Uiso 1 1 calc R
C7 C 1.0985(3) 0.8369(2) 0.1631(2) 0.0171(8) Uani 1 1 d .
H7 H 1.0981 0.7877 0.1406 0.021 Uiso 1 1 calc R
C8 C 1.0568(3) 0.8514(2) 0.22776(19) 0.0160(8) Uani 1 1 d .
H8 H 1.0241 0.8134 0.255 0.019 Uiso 1 1 calc R
C9 C 0.4069(3) 0.9154(2) 0.0247(2) 0.0136(8) Uani 1 1 d .
H9 H 0.4003 0.96 -0.0046 0.016 Uiso 1 1 calc R
C10 C 0.3337(3) 0.8443(2) 0.0115(2) 0.0150(8) Uani 1 1 d .
H10 H 0.2711 0.8338 -0.0277 0.018 Uiso 1 1 calc R
C11 C 0.3731(3) 0.7916(2) 0.0691(2) 0.0149(8) Uani 1 1 d .
H11 H 0.3411 0.7405 0.0743 0.018 Uiso 1 1 calc R
C12 C 0.4703(4) 0.8313(2) 0.1173(2) 0.0169(8) Uani 1 1 d .
H12 H 0.5128 0.8108 0.1598 0.02 Uiso 1 1 calc R
C13 C 0.4910(3) 0.9077(2) 0.0892(2) 0.0151(8) Uani 1 1 d .
H13 H 0.55 0.9459 0.1098 0.018 Uiso 1 1 calc R
C14 C 0.7493(3) 0.7547(2) 0.01389(18) 0.0103(7) Uani 1 1 d .
C15 C 0.6660(3) 0.6988(2) 0.04461(19) 0.0118(7) Uani 1 1 d .
C16 C 0.5580(3) 0.6744(2) -0.00677(19) 0.0119(7) Uani 1 1 d .
C17 C 0.5475(3) 0.7029(2) -0.07733(19) 0.0118(7) Uani 1 1 d .
C18 C 0.6738(3) 0.7090(2) -0.1016(2) 0.0136(8) Uani 1 1 d .
C19 C 0.7778(3) 0.7315(2) -0.05629(19) 0.0125(7) Uani 1 1 d .
C20 C 0.7023(3) 0.6523(2) 0.11386(19) 0.0132(8) Uani 1 1 d .
C21 C 0.7663(4) 0.5749(2) 0.0937(2) 0.0195(9) Uani 1 1 d .
H21A H 0.8417 0.5882 0.0746 0.029 Uiso 1 1 calc R
H21B H 0.7066 0.5461 0.0592 0.029 Uiso 1 1 calc R
H21C H 0.7904 0.542 0.1346 0.029 Uiso 1 1 calc R
C22 C 0.5854(4) 0.6286(2) 0.1468(2) 0.0193(8) Uani 1 1 d .
H22A H 0.6136 0.5964 0.1877 0.029 Uiso 1 1 calc R
H22B H 0.5257 0.5986 0.1133 0.029 Uiso 1 1 calc R
H22C H 0.544 0.6761 0.1598 0.029 Uiso 1 1 calc R
C23 C 0.7975(4) 0.6972(2) 0.1688(2) 0.0191(9) Uani 1 1 d .
H23A H 0.8697 0.7143 0.1485 0.029 Uiso 1 1 calc R
H23B H 0.8269 0.6624 0.2078 0.029 Uiso 1 1 calc R
H23C H 0.7558 0.7431 0.1845 0.029 Uiso 1 1 calc R
C24 C 0.4306(3) 0.6795(2) -0.13368(19) 0.0133(8) Uani 1 1 d .
C25 C 0.4553(4) 0.5961(2) -0.1618(2) 0.0211(9) Uani 1 1 d .
H25A H 0.3817 0.5797 -0.1954 0.032 Uiso 1 1 calc R
H25B H 0.4698 0.5586 -0.1237 0.032 Uiso 1 1 calc R
H25C H 0.5299 0.598 -0.1839 0.032 Uiso 1 1 calc R
C26 C 0.4114(4) 0.7401(3) -0.1940(2) 0.0216(9) Uani 1 1 d .
H26A H 0.491 0.7469 -0.2109 0.032 Uiso 1 1 calc R
H26B H 0.3849 0.7906 -0.1776 0.032 Uiso 1 1 calc R
H26C H 0.3463 0.7208 -0.2314 0.032 Uiso 1 1 calc R
C27 C 0.3043(3) 0.6747(3) -0.1044(2) 0.0224(9) Uani 1 1 d .
H27A H 0.2865 0.7258 -0.0856 0.034 Uiso 1 1 calc R
H27B H 0.3129 0.635 -0.0679 0.034 Uiso 1 1 calc R
H27C H 0.2349 0.6601 -0.1414 0.034 Uiso 1 1 calc R
C28 C 0.9161(3) 0.7227(2) -0.07041(19) 0.0136(8) Uani 1 1 d .
C29 C 1.0157(3) 0.7364(2) -0.0037(2) 0.0152(8) Uani 1 1 d .
H29A H 1.0122 0.7913 0.0108 0.023 Uiso 1 1 calc R
H29B H 1.1003 0.7247 -0.0129 0.023 Uiso 1 1 calc R
H29C H 0.9971 0.7019 0.0328 0.023 Uiso 1 1 calc R
C30 C 0.9353(3) 0.6370(2) -0.0964(2) 0.0176(8) Uani 1 1 d .
H30A H 1.0222 0.631 -0.1042 0.026 Uiso 1 1 calc R
H30B H 0.8764 0.6276 -0.1394 0.026 Uiso 1 1 calc R
H30C H 0.9194 0.5991 -0.0616 0.026 Uiso 1 1 calc R
C31 C 0.9385(4) 0.7830(2) -0.1268(2) 0.0180(8) Uani 1 1 d .
H31A H 0.9282 0.8365 -0.1103 0.027 Uiso 1 1 calc R
H31B H 0.8771 0.7737 -0.1689 0.027 Uiso 1 1 calc R
H31C H 1.0243 0.7766 -0.1363 0.027 Uiso 1 1 calc R
C32 C 0.2552(5) 0.5606(3) 0.1563(3) 0.0411(13) Uani 1 1 d .
H32A H 0.2624 0.5059 0.1736 0.049 Uiso 1 1 calc R
H32B H 0.3311 0.5897 0.1789 0.049 Uiso 1 1 calc R
Cl1 Cl 0.25023(11) 0.56024(7) 0.06480(7) 0.0364(3) Uani 1 1 d .
Cl2 Cl 0.11692(13) 0.60520(9) 0.17884(7) 0.0477(3) Uani 1 1 d .
H16 H 0.487(4) 0.644(2) 0.005(2) 0.008(9) Uiso 1 1 d .
H18 H 0.672(4) 0.691(2) -0.147(2) 0.008(10) Uiso 1 1 d .

loop_
_atom_site_aniso_label
_atom_site_aniso_U_11
_atom_site_aniso_U_22
_atom_site_aniso_U_33
_atom_site_aniso_U_23
_atom_site_aniso_U_13
_atom_site_aniso_U_12
Mo1 0.01040(18) 0.01189(18) 0.01024(18) -0.00040(12) 0.00052(13) -0.00051(12)
Mo2 0.00830(17) 0.01068(18) 0.00976(18) 0.00017(12) 0.00159(12) 0.00015(11)
Se1 0.0121(2) 0.0131(2) 0.0114(2) 0.00169(14) 0.00161(14) -0.00188(14)
P1 0.0087(4) 0.0113(5) 0.0098(5) 0.0000(4) 0.0012(3) -0.0007(3)
O1 0.0198(14) 0.0359(18) 0.0166(15) -0.0031(13) 0.0058(12) 0.0001(13)
O2 0.0394(18) 0.0198(17) 0.0263(17) 0.0007(13) 0.0005(14) 0.0111(14)
O3 0.0284(15) 0.0200(15) 0.0150(14) 0.0064(12) 0.0054(11) -0.0011(12)
C1 0.0177(19) 0.018(2) 0.0106(19) -0.0014(16) -0.0022(15) 0.0010(16)
C2 0.0206(19) 0.020(2) 0.0106(19) -0.0006(16) -0.0015(15) -0.0032(17)
C3 0.0103(17) 0.015(2) 0.019(2) -0.0052(17) -0.0012(14) 0.0005(15)
C4 0.0159(19) 0.024(2) 0.0122(19) -0.0013(16) -0.0068(15) -0.0027(16)
C5 0.0125(18) 0.017(2) 0.026(2) 0.0013(17) -0.0038(16) -0.0037(15)
C6 0.0094(17) 0.026(2) 0.019(2) 0.0039(17) 0.0009(15) 0.0028(16)
C7 0.0132(18) 0.020(2) 0.016(2) -0.0006(16) -0.0051(15) 0.0045(15)
C8 0.0144(18) 0.019(2) 0.0126(19) 0.0026(16) -0.0023(14) -0.0018(15)
C9 0.0108(17) 0.0136(19) 0.0178(19) 0.0000(15) 0.0066(15) 0.0056(14)
C10 0.0091(17) 0.018(2) 0.019(2) -0.0035(16) 0.0061(14) 0.0023(15)
C11 0.0120(17) 0.016(2) 0.019(2) 0.0019(16) 0.0114(15) -0.0011(15)
C12 0.0159(18) 0.022(2) 0.0143(19) -0.0033(16) 0.0060(15) 0.0056(16)
C13 0.0130(18) 0.016(2) 0.0171(19) -0.0051(16) 0.0053(15) 0.0023(15)
C14 0.0065(16) 0.0112(18) 0.0131(18) -0.0017(14) 0.0013(13) 0.0023(13)
C15 0.0147(18) 0.0095(18) 0.0124(19) -0.0007(14) 0.0056(14) 0.0047(14)
C16 0.0126(18) 0.0098(18) 0.0144(19) -0.0021(15) 0.0052(14) 0.0011(14)
C17 0.0103(17) 0.0106(18) 0.0139(19) -0.0035(14) 0.0007(14) 0.0010(14)
C18 0.0136(18) 0.017(2) 0.0105(19) 0.0004(15) 0.0025(15) 0.0015(15)
C19 0.0118(17) 0.0103(18) 0.0158(19) 0.0030(15) 0.0036(14) 0.0020(14)
C20 0.0167(18) 0.0116(19) 0.0113(18) 0.0027(15) 0.0027(14) 0.0003(15)
C21 0.021(2) 0.015(2) 0.021(2) 0.0027(16) 0.0009(16) 0.0038(16)
C22 0.023(2) 0.019(2) 0.018(2) 0.0088(17) 0.0091(16) 0.0039(16)
C23 0.022(2) 0.019(2) 0.013(2) 0.0042(16) -0.0057(16) -0.0016(16)
C24 0.0116(17) 0.016(2) 0.0122(19) -0.0026(15) 0.0015(14) -0.0002(15)
C25 0.0135(18) 0.022(2) 0.027(2) -0.0080(18) 0.0002(16) -0.0039(16)
C26 0.018(2) 0.028(2) 0.015(2) -0.0010(17) -0.0061(16) -0.0022(17)
C27 0.0100(18) 0.038(3) 0.019(2) -0.0054(19) 0.0006(15) -0.0028(17)
C28 0.0117(17) 0.016(2) 0.0139(19) -0.0025(16) 0.0052(14) -0.0013(15)
C29 0.0090(17) 0.021(2) 0.0154(19) -0.0022(16) 0.0029(14) 0.0007(15)
C30 0.0093(17) 0.021(2) 0.023(2) -0.0048(17) 0.0041(15) -0.0007(15)
C31 0.0158(19) 0.023(2) 0.017(2) 0.0002(17) 0.0070(15) -0.0005(16)
C32 0.030(3) 0.060(4) 0.033(3) 0.024(3) 0.003(2) 0.006(2)
Cl1 0.0341(6) 0.0379(7) 0.0382(7) -0.0009(5) 0.0096(5) -0.0061(5)
Cl2 0.0479(7) 0.0593(9) 0.0376(7) 0.0154(6) 0.0118(6) 0.0129(7)

loop_
_atom_type_symbol
_atom_type_description
_atom_type_scat_dispersion_real
_atom_type_scat_dispersion_imag
_atom_type_scat_source
C C 0.0033 0.0016 'International Tables Vol C Tables 4.2.6.8 and 6.1.1.4'
H H 0 0 'International Tables Vol C Tables 4.2.6.8 and 6.1.1.4'
Cl Cl 0.1484 0.1585 'International Tables Vol C Tables 4.2.6.8 and 6.1.1.4'
Mo Mo -1.6832 0.6857 'International Tables Vol C Tables 4.2.6.8 and 6.1.1.4'
O O 0.0106 0.006 'International Tables Vol C Tables 4.2.6.8 and 6.1.1.4'
P P 0.1023 0.0942 'International Tables Vol C Tables 4.2.6.8 and 6.1.1.4'
Se Se -0.0929 2.2259 'International Tables Vol C Tables 4.2.6.8 and 6.1.1.4'

loop_
_geom_angle_atom_site_label_1
_geom_angle_atom_site_label_2
_geom_angle_atom_site_label_3
_geom_angle
C1 Mo1 C2 77.55(16)
C1 Mo1 C4 93.22(15)
C2 Mo1 C4 101.65(15)
C1 Mo1 C8 90.11(14)
C2 Mo1 C8 135.63(15)
C4 Mo1 C8 35.90(14)
C1 Mo1 C5 126.28(15)
C2 Mo1 C5 94.72(15)
C4 Mo1 C5 35.68(14)
C8 Mo1 C5 58.94(14)
C1 Mo1 C7 119.81(15)
C2 Mo1 C7 152.25(15)
C4 Mo1 C7 58.68(14)
C8 Mo1 C7 35.08(13)
C5 Mo1 C7 57.71(14)
C1 Mo1 C6 147.64(14)
C2 Mo1 C6 120.22(15)
C4 Mo1 C6 58.35(14)
C8 Mo1 C6 57.98(13)
C5 Mo1 C6 34.47(14)
C7 Mo1 C6 34.18(13)
C1 Mo1 P1 83.35(11)
C2 Mo1 P1 102.78(11)
C4 Mo1 P1 153.94(10)
C8 Mo1 P1 118.08(10)
C5 Mo1 P1 148.59(11)
C7 Mo1 P1 100.80(10)
C6 Mo1 P1 114.87(10)
C1 Mo1 Se1 122.77(11)
C2 Mo1 Se1 81.91(11)
C4 Mo1 Se1 143.40(10)
C8 Mo1 Se1 137.40(10)
C5 Mo1 Se1 108.06(10)
C7 Mo1 Se1 102.46(9)
C6 Mo1 Se1 88.09(9)
P1 Mo1 Se1 50.37(2)
C3 Mo2 C15 117.49(14)
C3 Mo2 C16 107.11(14)
C15 Mo2 C16 36.96(13)
C3 Mo2 C14 85.79(14)
C15 Mo2 C14 37.99(13)
C16 Mo2 C14 63.13(13)
C3 Mo2 C11 133.93(14)
C15 Mo2 C11 102.63(13)
C16 Mo2 C11 91.14(13)
C14 Mo2 C11 139.16(13)
C3 Mo2 C10 98.51(14)
C15 Mo2 C10 134.40(13)
C16 Mo2 C10 108.61(13)
C14 Mo2 C10 171.63(13)
C11 Mo2 C10 35.55(13)
C3 Mo2 C12 141.48(15)
C15 Mo2 C12 99.06(13)
C16 Mo2 C12 109.56(14)
C14 Mo2 C12 121.35(13)
C11 Mo2 C12 35.42(14)
C10 Mo2 C12 58.71(13)
C3 Mo2 C9 85.22(14)
C15 Mo2 C9 157.03(13)
C16 Mo2 C9 143.66(13)
C14 Mo2 C9 153.18(13)
C11 Mo2 C9 58.53(13)
C10 Mo2 C9 35.05(13)
C12 Mo2 C9 58.01(13)
C3 Mo2 C13 107.40(14)
C15 Mo2 C13 126.28(13)
C16 Mo2 C13 144.58(13)
C14 Mo2 C13 127.33(13)
C11 Mo2 C13 58.64(13)
C10 Mo2 C13 58.30(13)
C12 Mo2 C13 35.03(13)
C9 Mo2 C13 34.54(13)
C3 Mo2 P1 84.55(10)
C15 Mo2 P1 71.81(10)
C16 Mo2 P1 105.67(9)
C14 Mo2 P1 44.39(9)
C11 Mo2 P1 131.46(10)
C10 Mo2 P1 142.85(10)
C12 Mo2 P1 96.51(10)
C9 Mo2 P1 109.52(9)
C13 Mo2 P1 85.32(9)
C3 Mo2 C17 73.21(14)
C15 Mo2 C17 62.80(12)
C16 Mo2 C17 34.68(13)
C14 Mo2 C17 67.38(12)
C11 Mo2 C17 109.79(13)
C10 Mo2 C17 106.86(12)
C12 Mo2 C17 139.71(13)
C9 Mo2 C17 132.93(12)
C13 Mo2 C17 165.15(12)
P1 Mo2 C17 109.41(8)
P1 Se1 Mo1 59.38(3)
C14 P1 Se1 116.41(12)
C14 P1 Mo2 64.30(11)
Se1 P1 Mo2 123.22(4)
C14 P1 Mo1 141.32(12)
Se1 P1 Mo1 70.25(3)
Mo2 P1 Mo1 147.15(4)
O1 C1 Mo1 177.9(3)
O2 C2 Mo1 177.7(3)
O3 C3 Mo2 177.6(3)
C8 C4 C5 107.6(4)
C8 C4 Mo1 72.9(2)
C5 C4 Mo1 74.3(2)
C8 C4 H4 126.2
C5 C4 H4 126.2
Mo1 C4 H4 118.6
C6 C5 C4 108.2(4)
C6 C5 Mo1 75.3(2)
C4 C5 Mo1 70.1(2)
C6 C5 H5 125.9
C4 C5 H5 125.9
Mo1 C5 H5 120.5
C7 C6 C5 108.1(4)
C7 C6 Mo1 72.0(2)
C5 C6 Mo1 70.2(2)
C7 C6 H6 125.9
C5 C6 H6 125.9
Mo1 C6 H6 123.5
C6 C7 C8 108.1(4)
C6 C7 Mo1 73.8(2)
C8 C7 Mo1 69.5(2)
C6 C7 H7 125.9
C8 C7 H7 125.9
Mo1 C7 H7 122.4
C4 C8 C7 107.9(4)
C4 C8 Mo1 71.2(2)
C7 C8 Mo1 75.4(2)
C4 C8 H8 126
C7 C8 H8 126
Mo1 C8 H8 119.2
C13 C9 C10 108.7(3)
C13 C9 Mo2 72.9(2)
C10 C9 Mo2 71.5(2)
C13 C9 H9 125.6
C10 C9 H9 125.6
Mo2 C9 H9 121.6
C9 C10 C11 107.6(3)
C9 C10 Mo2 73.4(2)
C11 C10 Mo2 71.7(2)
C9 C10 H10 126.2
C11 C10 H10 126.2
Mo2 C10 H10 120.5
C12 C11 C10 107.7(3)
C12 C11 Mo2 73.2(2)
C10 C11 Mo2 72.7(2)
C12 C11 H11 126.2
C10 C11 H11 126.2
Mo2 C11 H11 119.8
C11 C12 C13 108.0(3)
C11 C12 Mo2 71.4(2)
C13 C12 Mo2 73.2(2)
C11 C12 H12 126
C13 C12 H12 126
Mo2 C12 H12 121.1
C9 C13 C12 108.0(3)
C9 C13 Mo2 72.5(2)
C12 C13 Mo2 71.7(2)
C9 C13 H13 126
C12 C13 H13 126
Mo2 C13 H13 121.4
C15 C14 C19 115.7(3)
C15 C14 P1 113.5(2)
C19 C14 P1 129.0(3)
C15 C14 Mo2 68.78(18)
C19 C14 Mo2 115.4(2)
P1 C14 Mo2 71.31(12)
C16 C15 C14 110.9(3)
C16 C15 C20 120.4(3)
C14 C15 C20 126.6(3)
C16 C15 Mo2 73.1(2)
C14 C15 Mo2 73.23(19)
C20 C15 Mo2 133.9(2)
C15 C16 C17 119.0(3)
C15 C16 Mo2 69.9(2)
C17 C16 Mo2 80.5(2)
C15 C16 H16 123(2)
C17 C16 H16 118(2)
Mo2 C16 H16 115(2)
C16 C17 C18 113.7(3)
C16 C17 C24 120.4(3)
C18 C17 C24 116.1(3)
C16 C17 Mo2 64.9(2)
C18 C17 Mo2 106.3(2)
C24 C17 Mo2 125.4(2)
C19 C18 C17 119.3(3)
C19 C18 H18 126(2)
C17 C18 H18 114(2)
C18 C19 C14 113.4(3)
C18 C19 C28 123.5(3)
C14 C19 C28 122.5(3)
C23 C20 C22 108.3(3)
C23 C20 C21 109.1(3)
C22 C20 C21 108.0(3)
C23 C20 C15 113.0(3)
C22 C20 C15 113.4(3)
C21 C20 C15 104.8(3)
C20 C21 H21A 109.5
C20 C21 H21B 109.5
H21A C21 H21B 109.5
C20 C21 H21C 109.5
H21A C21 H21C 109.5
H21B C21 H21C 109.5
C20 C22 H22A 109.5
C20 C22 H22B 109.5
H22A C22 H22B 109.5
C20 C22 H22C 109.5
H22A C22 H22C 109.5
H22B C22 H22C 109.5
C20 C23 H23A 109.5
C20 C23 H23B 109.5
H23A C23 H23B 109.5
C20 C23 H23C 109.5
H23A C23 H23C 109.5
H23B C23 H23C 109.5
C26 C24 C25 109.6(3)
C26 C24 C27 108.1(3)
C25 C24 C27 107.2(3)
C26 C24 C17 110.7(3)
C25 C24 C17 108.4(3)
C27 C24 C17 112.8(3)
C24 C25 H25A 109.5
C24 C25 H25B 109.5
H25A C25 H25B 109.5
C24 C25 H25C 109.5
H25A C25 H25C 109.5
H25B C25 H25C 109.5
C24 C26 H26A 109.5
C24 C26 H26B 109.5
H26A C26 H26B 109.5
C24 C26 H26C 109.5
H26A C26 H26C 109.5
H26B C26 H26C 109.5
C24 C27 H27A 109.5
C24 C27 H27B 109.5
H27A C27 H27B 109.5
C24 C27 H27C 109.5
H27A C27 H27C 109.5
H27B C27 H27C 109.5
C29 C28 C31 109.5(3)
C29 C28 C19 111.5(3)
C31 C28 C19 109.5(3)
C29 C28 C30 107.7(3)
C31 C28 C30 109.4(3)
C19 C28 C30 109.3(3)
C28 C29 H29A 109.5
C28 C29 H29B 109.5
H29A C29 H29B 109.5
C28 C29 H29C 109.5
H29A C29 H29C 109.5
H29B C29 H29C 109.5
C28 C30 H30A 109.5
C28 C30 H30B 109.5
H30A C30 H30B 109.5
C28 C30 H30C 109.5
H30A C30 H30C 109.5
H30B C30 H30C 109.5
C28 C31 H31A 109.5
C28 C31 H31B 109.5
H31A C31 H31B 109.5
C28 C31 H31C 109.5
H31A C31 H31C 109.5
H31B C31 H31C 109.5
Cl2 C32 Cl1 111.9(3)
Cl2 C32 H32A 109.2
Cl1 C32 H32A 109.2
Cl2 C32 H32B 109.2
Cl1 C32 H32B 109.2
H32A C32 H32B 107.9

loop_
_geom_bond_atom_site_label_1
_geom_bond_atom_site_label_2
_geom_bond_distance
Mo1 C1 1.939(4)
Mo1 C2 1.960(4)
Mo1 C4 2.293(4)
Mo1 C8 2.314(4)
Mo1 C5 2.347(4)
Mo1 C7 2.390(4)
Mo1 C6 2.413(4)
Mo1 P1 2.4473(9)
Mo1 Se1 2.6765(5)
Mo2 C3 1.994(4)
Mo2 C15 2.237(3)
Mo2 C16 2.279(4)
Mo2 C14 2.297(3)
Mo2 C11 2.323(3)
Mo2 C10 2.336(3)
Mo2 C12 2.346(4)
Mo2 C9 2.361(3)
Mo2 C13 2.365(4)
Mo2 P1 2.4151(9)
Mo2 C17 2.483(4)
Se1 P1 2.1900(10)
P1 C14 1.784(4)
O1 C1 1.168(5)
O2 C2 1.152(5)
O3 C3 1.144(5)
C4 C8 1.420(6)
C4 C5 1.422(6)
C4 H4 0.93
C5 C6 1.412(6)
C5 H5 0.93
C6 C7 1.412(6)
C6 H6 0.93
C7 C8 1.419(5)
C7 H7 0.93
C8 H8 0.93
C9 C13 1.403(5)
C9 C10 1.414(5)
C9 H9 0.93
C10 C11 1.423(5)
C10 H10 0.93
C11 C12 1.420(6)
C11 H11 0.93
C12 C13 1.418(6)
C12 H12 0.93
C13 H13 0.93
C14 C15 1.477(5)
C14 C19 1.494(5)
C15 C16 1.432(5)
C15 C20 1.538(5)
C16 C17 1.432(5)
C16 H16 0.96(4)
C17 C18 1.491(5)
C17 C24 1.543(5)
C18 C19 1.331(5)
C18 H18 0.92(4)
C19 C28 1.537(5)
C20 C23 1.522(5)
C20 C22 1.536(5)
C20 C21 1.540(5)
C21 H21A 0.96
C21 H21B 0.96
C21 H21C 0.96
C22 H22A 0.96
C22 H22B 0.96
C22 H22C 0.96
C23 H23A 0.96
C23 H23B 0.96
C23 H23C 0.96
C24 C26 1.531(5)
C24 C25 1.534(5)
C24 C27 1.539(5)
C25 H25A 0.96
C25 H25B 0.96
C25 H25C 0.96
C26 H26A 0.96
C26 H26B 0.96
C26 H26C 0.96
C27 H27A 0.96
C27 H27B 0.96
C27 H27C 0.96
C28 C29 1.530(5)
C28 C31 1.533(5)
C28 C30 1.541(5)
C29 H29A 0.96
C29 H29B 0.96
C29 H29C 0.96
C30 H30A 0.96
C30 H30B 0.96
C30 H30C 0.96
C31 H31A 0.96
C31 H31B 0.96
C31 H31C 0.96
C32 Cl2 1.760(5)
C32 Cl1 1.764(5)
C32 H32A 0.97
C32 H32B 0.97
